data_1545917
loop_
_publ_author_name
'Lii, K. H.'
'Chueh, B. R.'
'Kang, H. Y.'
'Wang, S. L.'

_publ_section_title
;
 Synthesis and crystal structure of Ca(VO)2(PO4)2
;
_journal_name_full 'Journal of Solid State Chemistry'
_journal_page_first 72
_journal_page_last 77
_journal_paper_doi 10.1016/0022-4596(92)90290-C
_journal_volume 99
_journal_year 1992
_chemical_formula_sum 'Ca O10 P2 V2'
_chemical_formula_weight 363.903
_space_group_IT_number 43
_symmetry_cell_setting orthorhombic
_symmetry_Int_Tables_number 43
_symmetry_space_group_name_Hall 'F 2 -2d'
_symmetry_space_group_name_H-M 'F d d 2'
_cell_angle_alpha 90.
_cell_angle_beta 90.
_cell_angle_gamma 90.
_cell_formula_units_Z 8
_cell_length_a 11.795(4)
_cell_length_b 15.784(6)
_cell_length_c 7.190(4)
_cell_volume 1338.6(10)
_diffrn_ambient_temperature 293
_diffrn_radiation_probe x-ray
_diffrn_radiation_type MoK\a
_diffrn_radiation_wavelength 0.71073
_exptl_absorpt_coefficient_mu 3.974
_exptl_crystal_density_diffrn 3.612
_refine_ls_goodness_of_fit_ref 0.931
_refine_ls_number_parameters 44
_refine_ls_number_reflns 322
_refine_ls_R_factor_gt 0.0346
_refine_ls_wR_factor_gt 0.0346
_cod_data_source_file JSSC-1992-99-72-77.cif
_cod_data_source_block Ca(VO)2(PO4)2
_cod_database_code 1545917

loop_
_space_group_symop_id
_space_group_symop_operation_xyz
1 x,y,z
2 -x,-y,z
3 1/4-x,1/4+y,1/4+z
4 3/4+x,3/4-y,1/4+z
5 x,1/2+y,1/2+z
6 -x,1/2-y,1/2+z
7 1/4-x,3/4+y,3/4+z
8 3/4+x,1/4-y,3/4+z
9 1/2+x,y,1/2+z
10 1/2-x,-y,1/2+z
11 3/4-x,1/4+y,3/4+z
12 1/4+x,3/4-y,3/4+z
13 1/2+x,1/2+y,z
14 1/2-x,1/2-y,z
15 3/4-x,3/4+y,1/4+z
16 1/4+x,1/4-y,1/4+z

loop_
_atom_site_label
_atom_site_type_symbol
_atom_site_thermal_displace_type
_atom_site_fract_x
_atom_site_fract_y
_atom_site_fract_z
_atom_site_occupancy
_atom_site_U_iso_or_equiv
_atom_site_calc_flag
_atom_site_refinement_flags
_atom_site_disorder_assembly
_atom_site_disorder_group
V V Uiso 0.11020(10) 0.11820(10) 0.8540(6) 1.000 0.0044(4) . . . .
Ca Ca Uiso 0.25000 0.25000 0.50000 1.000 0.0083(8) . . . .
P P Uiso -0.0007(2) 0.29230(10) 0.7469(9) 1.000 0.0053(6) . . . .
O1 O Uiso 0.1033(6) 0.2332(4) 0.7290(10) 1.000 0.0060(10) . . . .
O2 O Uiso 0.2361(6) 0.0998(4) 0.6680(10) 1.000 0.005(2) . . . .
O3 O Uiso 0.2529(6) 0.1688(3) 0.9950(10) 1.000 0.0040(10) . . . .
O4 O Uiso 0.0124(5) 0.1483(4) 0.0800(10) 1.000 0.008(2) . . . .
O5 O Uiso 0.1427(6) 0.0134(4) 0.0150(10) 1.000 0.0050(10) . . . .

loop_
_geom_angle_atom_site_label_1
_geom_angle_atom_site_label_2
_geom_angle_atom_site_label_3
_geom_angle
_geom_angle_site_symmetry_1
_geom_angle_site_symmetry_2
_geom_angle_site_symmetry_3
_geom_angle_publ_flag
O1 V O2 82.2(3) . . . yes
O1 V O3 84.6(3) . . . yes
O1 V O4 97.0(3) . . 1_556 yes
O1 V O5 168.0(3) . . 1_556 yes
O1 V O3 94.5(3) . . 8_454 yes
O2 V O3 77.7(3) . . . yes
O2 V O4 166.6(3) . . 1_556 yes
O2 V O5 96.9(3) . . 1_556 yes
O2 V O3 101.8(4) . . 8_454 yes
O3 V O4 88.9(3) . . 1_556 yes
O3 V O5 83.4(3) . . 1_556 yes
O3 V O3 179.0(3) . . 8_454 yes
O4 V O5 81.1(3) 1_556 . 1_556 yes
O3 V O4 91.6(3) 8_454 . 1_556 yes
O3 V O5 97.5(3) 8_454 . 1_556 yes
O1 P O2 109.5(5) . . 3_555 yes
O1 P O4 112.1(5) . . 6_555 yes
O1 P O5 108.1(4) . . 8_455 yes
O2 P O4 106.0(4) 3_555 . 6_555 yes
O2 P O5 111.1(5) 3_555 . 8_455 yes
O4 P O5 110.0(4) 6_555 . 8_455 yes
V O1 P 122.4(4) . . . yes
V O2 P 134.2(4) . . 7_544 yes
V O3 V 136.5(3) . . 16_555 yes
V O4 P 144.6(4) 1_554 . 6_554 yes
V O5 P 124.4(5) 1_554 . 16_554 yes

loop_
_geom_bond_atom_site_label_1
_geom_bond_atom_site_label_2
_geom_bond_distance
_geom_bond_site_symmetry_1
_geom_bond_site_symmetry_2
_geom_bond_publ_flag
V O1 2.027(7) . . yes
V O2 2.019(8) . . yes
V O3 2.121(7) . . yes
V O4 2.049(8) . 1_556 yes
V O5 2.055(7) . 1_556 yes
V O3 1.599(7) . 8_454 yes
P O1 1.546(7) . . yes
P O2 1.538(9) . 3_555 yes
P O4 1.529(9) . 6_555 yes
P O5 1.540(7) . 8_455 yes

loop_
_geom_torsion_atom_site_label_1
_geom_torsion_atom_site_label_2
_geom_torsion_atom_site_label_3
_geom_torsion_atom_site_label_4
_geom_torsion
_geom_torsion_site_symmetry_1
_geom_torsion_site_symmetry_2
_geom_torsion_site_symmetry_3
_geom_torsion_site_symmetry_4
_geom_torsion_publ_flag
O2 V O1 P 162.3(6) . . . . no
O3 V O1 P -119.4(5) . . . . no
O4 V O1 P -31.2(6) 1_556 . . . no
O3 V O1 P 61.0(6) 8_454 . . . no
O1 V O2 P -112.5(6) . . . 7_544 no
O3 V O2 P 161.3(6) . . . 7_544 no
O5 V O2 P 79.6(6) 1_556 . . 7_544 no
O3 V O2 P -19.6(7) 8_454 . . 7_544 no
O1 V O3 V -159.8(7) . . . 16_555 no
O2 V O3 V -76.6(6) . . . 16_555 no
O4 V O3 V 103.1(6) 1_556 . . 16_555 no
O5 V O3 V 21.9(6) 1_556 . . 16_555 no
O1 V O4 P -58.1(8) . . 1_556 6_555 no
O3 V O4 P 26.4(8) . . 1_556 6_555 no
O2 V O5 P 10.3(6) . . 1_556 16_555 no
O3 V O5 P -66.4(5) . . 1_556 16_555 no
O1 V O3 V -21.9(7) . . 8_454 8_454 no
O2 V O3 V -104.8(6) . . 8_454 8_454 no
O2 P O1 V 89.3(5) 3_555 . . . no
O4 P O1 V -153.3(4) 6_555 . . . no
O5 P O1 V -31.9(7) 8_455 . . . no
O1 P O2 V 4.8(8) . . 3_555 3_555 no
O1 P O4 V 113.5(7) . . 6_555 6_554 no
O1 P O5 V -44.5(7) . . 8_455 8_454 no
